data_7204283
loop_
_publ_author_name
'Chi, Yun'
'Yu, Huan-Li'
'Ching, Wei-Li'
'Liu, Chao-Shiuan'
'Chen, Yao-Lun'
'Chou, Tsung-Yi'
'Peng, Shie-Ming'
'Lee, Gene-Hsiang'

_publ_section_title
;
 Deposition of osmium thin films using pyrazolate complexes as CVD
 source reagents
;
_journal_issue 5
_journal_name_full 'Journal of Materials Chemistry'
_journal_page_first 1363
_journal_paper_doi 10.1039/b109150f
_journal_volume 12
_journal_year 2002
_chemical_formula_sum 'C16 H2 F12 N4 O6 Os2'
_chemical_formula_weight 954.62
_chemical_name_systematic
; 
? 
;
_space_group_IT_number 113
_symmetry_cell_setting tetragonal
_symmetry_space_group_name_Hall 'P -4 2ab'
_symmetry_space_group_name_H-M 'P -4 21 m'
_atom_sites_solution_hydrogens geom
_atom_sites_solution_primary direct
_atom_sites_solution_secondary difmap
_audit_creation_method SHELXL-97
_cell_angle_alpha 90.00
_cell_angle_beta 90.00
_cell_angle_gamma 90.00
_cell_formula_units_Z 2
_cell_length_a 11.9181(2)
_cell_length_b 11.9181(2)
_cell_length_c 8.2009(2)
_cell_measurement_reflns_used 9399
_cell_measurement_temperature 295(2)
_cell_measurement_theta_max 27.50
_cell_measurement_theta_min 2.42
_cell_volume 1164.86(4)
_computing_cell_refinement 'Bruker SAINT'
_computing_data_collection 'Bruker SMART'
_computing_data_reduction 'Bruker SAINT'
_computing_molecular_graphics 'Bruker SHELXTL'
_computing_publication_material 'Bruker SHELXTL'
_computing_structure_refinement 'SHELXL-97 (Sheldrick, 1997)'
_computing_structure_solution 'SHELXS-97 (Sheldrick, 1990)'
_diffrn_ambient_temperature 295(2)
_diffrn_measured_fraction_theta_full 1.000
_diffrn_measured_fraction_theta_max 1.000
_diffrn_measurement_device_type 'Bruker SMART CCD area detector'
_diffrn_measurement_method 'phi and omega scans'
_diffrn_radiation_monochromator graphite
_diffrn_radiation_source 'fine-focus sealed tube'
_diffrn_radiation_type MoK\a
_diffrn_radiation_wavelength 0.71073
_diffrn_reflns_av_R_equivalents 0.0426
_diffrn_reflns_av_sigmaI/netI 0.0186
_diffrn_reflns_limit_h_max 15
_diffrn_reflns_limit_h_min -15
_diffrn_reflns_limit_k_max 15
_diffrn_reflns_limit_k_min -15
_diffrn_reflns_limit_l_max 10
_diffrn_reflns_limit_l_min -10
_diffrn_reflns_number 12364
_diffrn_reflns_theta_full 27.50
_diffrn_reflns_theta_max 27.50
_diffrn_reflns_theta_min 2.42
_diffrn_standards_decay_% 0
_exptl_absorpt_coefficient_mu 11.036
_exptl_absorpt_correction_T_max 0.4915
_exptl_absorpt_correction_T_min 0.2737
_exptl_absorpt_correction_type multi-scan
_exptl_crystal_colour colorless
_exptl_crystal_density_diffrn 2.722
_exptl_crystal_density_meas ?
_exptl_crystal_density_method 'not measured'
_exptl_crystal_description block
_exptl_crystal_F_000 868
_exptl_crystal_size_max 0.30
_exptl_crystal_size_mid 0.30
_exptl_crystal_size_min 0.30
_refine_diff_density_max 0.625
_refine_diff_density_min -0.680
_refine_diff_density_rms 0.085
_refine_ls_abs_structure_details 'Flack H D (1983), Acta Cryst. A39, 876-881'
_refine_ls_abs_structure_Flack -0.013(12)
_refine_ls_extinction_coef 0.0462(9)
_refine_ls_extinction_expression Fc^*^=kFc[1+0.001xFc^2^\l^3^/sin(2\q)]^-1/4^
_refine_ls_extinction_method SHELXL
_refine_ls_goodness_of_fit_ref 1.094
_refine_ls_hydrogen_treatment mixed
_refine_ls_matrix_type full
_refine_ls_number_parameters 98
_refine_ls_number_reflns 1437
_refine_ls_number_restraints 0
_refine_ls_restrained_S_all 1.094
_refine_ls_R_factor_all 0.0157
_refine_ls_R_factor_gt 0.0146
_refine_ls_shift/su_max 0.002
_refine_ls_shift/su_mean 0.000
_refine_ls_structure_factor_coef Fsqd
_refine_ls_weighting_details 'calc w=1/[\s^2^(Fo^2^)+(0.0212P)^2^+0.5493P] where P=(Fo^2^+2Fc^2^)/3'
_refine_ls_weighting_scheme calc
_refine_ls_wR_factor_gt 0.0363
_refine_ls_wR_factor_ref 0.0365
_reflns_number_gt 1377
_reflns_number_total 1437
_reflns_threshold_expression >2sigma(I)
_cod_data_source_file b109150f.txt
_cod_data_source_block ic8388_complex_2
_cod_depositor_comments
;
The following automatic conversions were performed:
'_symmetry_cell_setting' value 'Tetragonal' changed to 'tetragonal'
according to '/home/saulius/struct/CIF-dictionaries/cif_core.dic'
dictionary named 'cif_core.dic' version 2.4.1 from 2010-06-29.

Automatic conversion script
Id: cif_fix_enum 1527 2010-12-29 10:47:43Z saulius 

The following automatic conversions were performed:

'_exptl_crystal_density_meas' value 'not_measured' was changed to '?'
- the value is perceived as not measured.

Automatic conversion script
Id: cif_fix_values 3008 2015-01-20 13:52:24Z robertas 
;
_cod_original_sg_symbol_H-M P-42(1)m
_cod_database_code 7204283

loop_
_symmetry_equiv_pos_as_xyz
'x, y, z'
'-x, -y, z'
'y, -x, -z'
'-y, x, -z'
'-x+1/2, y+1/2, -z'
'x+1/2, -y+1/2, -z'
'-y+1/2, -x+1/2, z'
'y+1/2, x+1/2, z'

loop_
_atom_site_label
_atom_site_type_symbol
_atom_site_fract_x
_atom_site_fract_y
_atom_site_fract_z
_atom_site_U_iso_or_equiv
_atom_site_adp_type
_atom_site_occupancy
_atom_site_symmetry_multiplicity
_atom_site_calc_flag
_atom_site_refinement_flags
_atom_site_disorder_assembly
_atom_site_disorder_group
Os1 Os 0.918550(11) 0.418550(11) 0.46933(2) 0.02426(9) Uani 1 2 d S . .
N1 N 0.8772(3) 0.5436(2) 0.6442(4) 0.0255(6) Uani 1 1 d . . .
C1 C 0.9866(4) 0.3267(4) 0.3071(7) 0.0391(10) Uani 1 1 d . . .
C2 C 0.8057(3) 0.3057(3) 0.5269(8) 0.0335(11) Uani 1 2 d S . .
C3 C 0.8287(4) 0.6713(4) 0.8291(8) 0.0358(13) Uani 1 2 d S . .
H3A H 0.7905 0.7095 0.9109 0.043 Uiso 1 2 calc SR . .
C4 C 0.7985(3) 0.5717(4) 0.7548(5) 0.0297(8) Uani 1 1 d . . .
C5 C 0.6972(4) 0.5019(5) 0.7811(6) 0.0455(11) Uani 1 1 d . . .
O1 O 1.0257(4) 0.2728(4) 0.2085(6) 0.0684(12) Uani 1 1 d . . .
O2 O 0.7394(3) 0.2394(3) 0.5516(6) 0.0541(12) Uani 1 2 d S . .
F1 F 0.6275(2) 0.5543(3) 0.8850(5) 0.0680(10) Uani 1 1 d . . .
F2 F 0.6427(3) 0.4825(4) 0.6448(4) 0.0694(10) Uani 1 1 d . . .
F3 F 0.7212(3) 0.4032(3) 0.8469(5) 0.0642(9) Uani 1 1 d . . .

loop_
_atom_site_aniso_label
_atom_site_aniso_U_11
_atom_site_aniso_U_22
_atom_site_aniso_U_33
_atom_site_aniso_U_23
_atom_site_aniso_U_13
_atom_site_aniso_U_12
Os1 0.02499(9) 0.02499(9) 0.02280(11) -0.00255(6) -0.00255(6) -0.00074(8)
N1 0.0275(15) 0.0247(14) 0.0243(15) -0.0001(12) -0.0018(12) -0.0014(10)
C1 0.038(2) 0.045(2) 0.035(3) -0.0109(19) -0.0048(19) 0.0017(19)
C2 0.0344(16) 0.0344(16) 0.032(3) -0.0064(18) -0.0064(18) -0.004(2)
C3 0.0396(19) 0.0396(19) 0.028(3) -0.0097(17) 0.0097(17) 0.004(2)
C4 0.0284(17) 0.0325(19) 0.0280(19) 0.0024(18) 0.0055(15) 0.0014(16)
C5 0.033(2) 0.055(3) 0.048(3) -0.009(2) 0.014(2) -0.0031(19)
O1 0.074(3) 0.071(3) 0.060(3) -0.034(2) 0.007(2) 0.012(2)
O2 0.0509(16) 0.0509(16) 0.061(3) -0.0043(16) -0.0043(16) -0.018(2)
F1 0.0438(15) 0.076(2) 0.084(2) -0.0222(19) 0.0367(17) -0.0053(14)
F2 0.0400(16) 0.107(3) 0.0609(19) -0.017(2) 0.0008(16) -0.0239(17)
F3 0.0631(19) 0.0473(17) 0.082(2) 0.0078(17) 0.0227(17) -0.0131(15)

loop_
_atom_type_symbol
_atom_type_description
_atom_type_scat_dispersion_real
_atom_type_scat_dispersion_imag
_atom_type_scat_source
C C 0.0033 0.0016 'International Tables Vol C Tables 4.2.6.8 and 6.1.1.4'
H H 0.0000 0.0000 'International Tables Vol C Tables 4.2.6.8 and 6.1.1.4'
N N 0.0061 0.0033 'International Tables Vol C Tables 4.2.6.8 and 6.1.1.4'
O O 0.0106 0.0060 'International Tables Vol C Tables 4.2.6.8 and 6.1.1.4'
F F 0.0171 0.0103 'International Tables Vol C Tables 4.2.6.8 and 6.1.1.4'
Os Os -1.2165 7.6030 'International Tables Vol C Tables 4.2.6.8 and 6.1.1.4'

loop_
_geom_angle_atom_site_label_1
_geom_angle_atom_site_label_2
_geom_angle_atom_site_label_3
_geom_angle
_geom_angle_site_symmetry_1
_geom_angle_site_symmetry_3
_geom_angle_publ_flag
C1 Os1 C1 90.1(3) . 8_545 ?
C1 Os1 C2 93.8(2) . . ?
C1 Os1 C2 93.8(2) 8_545 . ?
C1 Os1 N1 92.27(17) . 8_545 ?
C1 Os1 N1 166.63(17) 8_545 8_545 ?
C2 Os1 N1 99.19(17) . 8_545 ?
C1 Os1 N1 166.63(17) . . ?
C1 Os1 N1 92.27(17) 8_545 . ?
C2 Os1 N1 99.19(17) . . ?
N1 Os1 N1 82.50(17) 8_545 . ?
C1 Os1 Os1 96.06(15) . 2_765 ?
C1 Os1 Os1 96.06(15) 8_545 2_765 ?
C2 Os1 Os1 166.07(19) . 2_765 ?
N1 Os1 Os1 70.61(9) 8_545 2_765 ?
N1 Os1 Os1 70.61(9) . 2_765 ?
N1 N1 C4 108.4(2) 7_665 . ?
N1 N1 Os1 109.39(9) 7_665 . ?
C4 N1 Os1 142.2(3) . . ?
O1 C1 Os1 178.7(5) . . ?
O2 C2 Os1 176.4(6) . . ?
C4 C3 C4 104.7(5) . 7_665 ?
N1 C4 C3 109.2(4) . . ?
N1 C4 C5 121.7(4) . . ?
C3 C4 C5 129.1(4) . . ?
F2 C5 F3 107.3(5) . . ?
F2 C5 F1 108.4(4) . . ?
F3 C5 F1 106.7(4) . . ?
F2 C5 C4 112.2(4) . . ?
F3 C5 C4 112.4(4) . . ?
F1 C5 C4 109.6(4) . . ?

loop_
_geom_bond_atom_site_label_1
_geom_bond_atom_site_label_2
_geom_bond_distance
_geom_bond_site_symmetry_2
_geom_bond_publ_flag
Os1 C1 1.904(5) . ?
Os1 C1 1.904(5) 8_545 ?
Os1 C2 1.960(6) . ?
Os1 N1 2.126(3) 8_545 ?
Os1 N1 2.126(3) . ?
Os1 Os1 2.7457(4) 2_765 ?
N1 N1 1.334(6) 7_665 ?
N1 C4 1.347(5) . ?
C1 O1 1.133(6) . ?
C2 O2 1.136(8) . ?
C3 C4 1.382(6) . ?
C3 C4 1.382(6) 7_665 ?
C4 C5 1.482(6) . ?
C5 F2 1.314(6) . ?
C5 F3 1.326(6) . ?
C5 F1 1.344(5) . ?
